data_4084141
loop_
_publ_author_name
'Kure, Bunsho'
'Sano, Mikie'
'Nakajima, Takayuki'
'Tanase, Tomoaki'

_publ_section_title
;
 Systematic Heterodinuclear Complexes with MM&#x2032;(\m-meppp) Centers
 That Tune the Properties of a Nesting Hydride (M = Ni, Pd, Pt; M&#x2032;
 = Rh, Ir; H2meppp =meso-1,3-Bis[(mercaptoethyl)phenylphosphino]propane)
;
_journal_issue 15
_journal_name_full Organometallics
_journal_page_first 3950
_journal_paper_doi 10.1021/om500410f
_journal_volume 33
_journal_year 2014
_chemical_formula_moiety 'C29 H41 Ir N Ni O3.50 P2 S2'
_chemical_formula_sum 'C29 H41 Ir N Ni O3.5 P2 S2'
_chemical_formula_weight 836.64
_space_group_IT_number 15
_symmetry_cell_setting monoclinic
_symmetry_Int_Tables_number 15
_symmetry_space_group_name_Hall '-C 2yc'
_symmetry_space_group_name_H-M 'C 1 2/c 1'
_atom_sites_solution_hydrogens geom
_atom_sites_solution_primary direct
_atom_sites_solution_secondary difmap
_cell_angle_alpha 90.0000
_cell_angle_beta 119.277(9)
_cell_angle_gamma 90.0000
_cell_formula_units_Z 8
_cell_length_a 24.088(19)
_cell_length_b 14.844(11)
_cell_length_c 20.387(16)
_cell_measurement_reflns_used 7517
_cell_measurement_temperature 153
_cell_measurement_theta_max 27.64
_cell_measurement_theta_min 3.01
_cell_volume 6358(9)
_computing_cell_refinement CrystalClear
_computing_data_collection 'CrystalClear (Rigaku Inc., 2008)'
_computing_data_reduction CrystalClear
_computing_molecular_graphics 'CrystalStructure 4.0'
_computing_publication_material 'CrystalStructure 4.0 (Rigaku, 2010)'
_computing_structure_refinement 'SHELXL97 (Sheldrick, 2008)'
_computing_structure_solution 'SIR92 (Altomare, et al., 1994)'
_diffrn_ambient_temperature 153
_diffrn_detector_area_resol_mean 7.111
_diffrn_measured_fraction_theta_full 0.984
_diffrn_measured_fraction_theta_max 0.984
_diffrn_measurement_device_type 'Rigaku Saturn724'
_diffrn_measurement_method \w
_diffrn_radiation_type 'Mo K\a'
_diffrn_radiation_wavelength 0.71075
_diffrn_reflns_av_R_equivalents 0.0666
_diffrn_reflns_limit_h_max 31
_diffrn_reflns_limit_h_min -31
_diffrn_reflns_limit_k_max 18
_diffrn_reflns_limit_k_min -19
_diffrn_reflns_limit_l_max 26
_diffrn_reflns_limit_l_min -26
_diffrn_reflns_number 29685
_diffrn_reflns_theta_full 27.64
_diffrn_reflns_theta_max 27.64
_diffrn_standards_number 0
_exptl_absorpt_coefficient_mu 5.050
_exptl_absorpt_correction_T_max 0.904
_exptl_absorpt_correction_T_min 0.666
_exptl_absorpt_correction_type multi-scan
_exptl_absorpt_process_details 'REQAB (Rigaku, 1998)'
_exptl_crystal_colour brown
_exptl_crystal_density_diffrn 1.748
_exptl_crystal_density_method 'not measured'
_exptl_crystal_description block
_exptl_crystal_F_000 3336.00
_exptl_crystal_size_max 0.020
_exptl_crystal_size_mid 0.020
_exptl_crystal_size_min 0.020
_refine_diff_density_max 3.760
_refine_diff_density_min -2.350
_refine_ls_extinction_method none
_refine_ls_goodness_of_fit_ref 1.137
_refine_ls_hydrogen_treatment mixed
_refine_ls_number_parameters 361
_refine_ls_number_reflns 7301
_refine_ls_number_restraints 0
_refine_ls_R_factor_gt 0.0658
_refine_ls_shift/su_max 0.001
_refine_ls_structure_factor_coef Fsqd
_refine_ls_weighting_details 'w = 1/[\s^2^(Fo^2^)+(0.0768P)^2^+60.7258P] where P=(Fo^2^+2Fc^2^)/3'
_refine_ls_weighting_scheme calc
_refine_ls_wR_factor_ref 0.1675
_reflns_number_gt 6125
_reflns_number_total 7301
_reflns_threshold_expression F^2^>2.0\s(F^2^)
_cod_data_source_file om500410f_si_003.cif
_cod_data_source_block complex[8a]NO3
_cod_depositor_comments 'Adding full bibliography for 4084138--4084152.cif.'
_cod_original_cell_volume 6359(9)
_cod_original_formula_sum 'C29 H41 Ir N Ni O3.50 P2 S2'
_cod_database_code 4084141

loop_
_symmetry_equiv_pos_site_id
_symmetry_equiv_pos_as_xyz
1 +X,+Y,+Z
2 -X,+Y,1/2-Z
3 -X,-Y,-Z
4 +X,-Y,1/2+Z
5 1/2+X,1/2+Y,+Z
6 1/2-X,1/2+Y,1/2-Z
7 1/2-X,1/2-Y,-Z
8 1/2+X,1/2-Y,1/2+Z

loop_
_atom_site_label
_atom_site_type_symbol
_atom_site_fract_x
_atom_site_fract_y
_atom_site_fract_z
_atom_site_U_iso_or_equiv
_atom_site_adp_type
_atom_site_occupancy
_atom_site_symmetry_multiplicity
_atom_site_calc_flag
_atom_site_refinement_flags
Ir1 Ir 0.301756(13) 0.30764(2) 0.313167(17) 0.03151(13) Uani 1.0 8 d .
Ni1 Ni 0.41838(4) 0.23472(7) 0.40274(6) 0.0316(3) Uani 1.0 8 d .
S1 S 0.32932(9) 0.16892(14) 0.38299(12) 0.0368(5) Uani 1.0 8 d .
S2 S 0.37187(9) 0.23110(15) 0.27874(12) 0.0361(5) Uani 1.0 8 d .
P1 P 0.44730(10) 0.24768(14) 0.51876(12) 0.0336(5) Uani 1.0 8 d .
P2 P 0.49618(10) 0.30681(14) 0.40674(13) 0.0331(5) Uani 1.0 8 d .
O1 O 0.3255(5) 0.4081(6) 0.5924(6) 0.089(3) Uani 1.0 8 d .
O2 O 0.4031(6) 0.5045(10) 0.6343(7) 0.120(4) Uani 1.0 8 d .
O3 O 0.3298(8) 0.5099(10) 0.5227(7) 0.169(8) Uani 1.0 8 d .
O4 O 0.5000 0.3662(15) 0.7500 0.167(10) Uani 1.0 4 d .
N1 N 0.3520(6) 0.4735(7) 0.5831(7) 0.069(3) Uani 1.0 8 d .
C1 C 0.2486(4) 0.4337(6) 0.2922(5) 0.0399(19) Uani 1.0 8 d .
C2 C 0.2487(4) 0.4051(6) 0.2251(5) 0.0367(18) Uani 1.0 8 d .
C3 C 0.2144(4) 0.3209(6) 0.2014(5) 0.0344(17) Uani 1.0 8 d .
C4 C 0.1959(4) 0.2964(6) 0.2548(5) 0.0323(17) Uani 1.0 8 d .
C5 C 0.2188(4) 0.3650(6) 0.3137(5) 0.0320(16) Uani 1.0 8 d .
C6 C 0.2736(5) 0.5200(7) 0.3319(6) 0.052(3) Uani 1.0 8 d .
C7 C 0.2723(5) 0.4584(7) 0.1806(6) 0.051(3) Uani 1.0 8 d .
C8 C 0.2002(5) 0.2725(7) 0.1304(5) 0.046(2) Uani 1.0 8 d .
C9 C 0.1591(4) 0.2132(6) 0.2539(6) 0.042(2) Uani 1.0 8 d .
C10 C 0.2055(4) 0.3679(7) 0.3781(5) 0.044(2) Uani 1.0 8 d .
C11 C 0.3299(4) 0.1767(7) 0.4730(6) 0.044(2) Uani 1.0 8 d .
C12 C 0.3729(4) 0.2515(7) 0.5232(5) 0.042(2) Uani 1.0 8 d .
C13 C 0.4890(5) 0.3508(6) 0.5643(5) 0.0407(19) Uani 1.0 8 d .
C14 C 0.5480(5) 0.3673(7) 0.5567(5) 0.044(2) Uani 1.0 8 d .
C15 C 0.5333(5) 0.3940(6) 0.4769(5) 0.043(2) Uani 1.0 8 d .
C16 C 0.4614(4) 0.3706(7) 0.3189(5) 0.042(2) Uani 1.0 8 d .
C17 C 0.4198(4) 0.3075(6) 0.2542(5) 0.038(2) Uani 1.0 8 d .
C18 C 0.4970(4) 0.1599(6) 0.5811(5) 0.0368(18) Uani 1.0 8 d .
C19 C 0.5077(5) 0.1501(7) 0.6553(6) 0.047(2) Uani 1.0 8 d .
C20 C 0.5485(5) 0.0863(8) 0.7024(6) 0.055(3) Uani 1.0 8 d .
C21 C 0.5793(5) 0.0293(7) 0.6791(6) 0.052(3) Uani 1.0 8 d .
C22 C 0.5710(5) 0.0373(7) 0.6066(7) 0.058(3) Uani 1.0 8 d .
C23 C 0.5300(5) 0.1016(6) 0.5587(6) 0.044(2) Uani 1.0 8 d .
C24 C 0.5591(4) 0.2368(7) 0.4096(5) 0.0375(19) Uani 1.0 8 d .
C25 C 0.6194(4) 0.2703(8) 0.4294(5) 0.047(3) Uani 1.0 8 d .
C26 C 0.6660(5) 0.2112(10) 0.4303(6) 0.063(4) Uani 1.0 8 d .
C27 C 0.6530(6) 0.1219(11) 0.4124(7) 0.074(4) Uani 1.0 8 d .
C28 C 0.5934(6) 0.0900(9) 0.3912(8) 0.072(4) Uani 1.0 8 d .
C29 C 0.5463(5) 0.1477(8) 0.3904(7) 0.055(3) Uani 1.0 8 d .
H1 H 0.369(5) 0.358(7) 0.383(6) 0.06(3) Uiso 1.0 8 d .
H6A H 0.2505 0.5701 0.2982 0.0623 Uiso 1.0 8 calc R
H6B H 0.3190 0.5249 0.3478 0.0623 Uiso 1.0 8 calc R
H6C H 0.2678 0.5223 0.3763 0.0623 Uiso 1.0 8 calc R
H7A H 0.3175 0.4725 0.2126 0.0607 Uiso 1.0 8 calc R
H7B H 0.2480 0.5144 0.1628 0.0607 Uiso 1.0 8 calc R
H7C H 0.2668 0.4227 0.1373 0.0607 Uiso 1.0 8 calc R
H8A H 0.1541 0.2694 0.0974 0.0557 Uiso 1.0 8 calc R
H8B H 0.2177 0.2113 0.1426 0.0557 Uiso 1.0 8 calc R
H8C H 0.2197 0.3050 0.1049 0.0557 Uiso 1.0 8 calc R
H9A H 0.1834 0.1592 0.2560 0.0502 Uiso 1.0 8 calc R
H9B H 0.1179 0.2123 0.2077 0.0502 Uiso 1.0 8 calc R
H9C H 0.1524 0.2141 0.2976 0.0502 Uiso 1.0 8 calc R
H10A H 0.1776 0.4191 0.3717 0.0528 Uiso 1.0 8 calc R
H10B H 0.2456 0.3748 0.4254 0.0528 Uiso 1.0 8 calc R
H10C H 0.1846 0.3119 0.3795 0.0528 Uiso 1.0 8 calc R
H11A H 0.2860 0.1875 0.4633 0.0525 Uiso 1.0 8 calc R
H11B H 0.3444 0.1186 0.4998 0.0525 Uiso 1.0 8 calc R
H12A H 0.3818 0.2425 0.5756 0.0501 Uiso 1.0 8 calc R
H12B H 0.3519 0.3107 0.5055 0.0501 Uiso 1.0 8 calc R
H13A H 0.4596 0.4024 0.5421 0.0489 Uiso 1.0 8 calc R
H13B H 0.5017 0.3479 0.6184 0.0489 Uiso 1.0 8 calc R
H14A H 0.5742 0.3118 0.5716 0.0534 Uiso 1.0 8 calc R
H14B H 0.5735 0.4157 0.5920 0.0534 Uiso 1.0 8 calc R
H15A H 0.5735 0.4121 0.4786 0.0521 Uiso 1.0 8 calc R
H15B H 0.5050 0.4473 0.4610 0.0521 Uiso 1.0 8 calc R
H16A H 0.4354 0.4209 0.3213 0.0506 Uiso 1.0 8 calc R
H16B H 0.4956 0.3963 0.3109 0.0506 Uiso 1.0 8 calc R
H17A H 0.4472 0.2711 0.2407 0.0462 Uiso 1.0 8 calc R
H17B H 0.3909 0.3438 0.2096 0.0462 Uiso 1.0 8 calc R
H19 H 0.4862 0.1887 0.6727 0.0566 Uiso 1.0 8 calc R
H20 H 0.5553 0.0816 0.7523 0.0661 Uiso 1.0 8 calc R
H21 H 0.6066 -0.0159 0.7120 0.0623 Uiso 1.0 8 calc R
H22 H 0.5935 -0.0013 0.5904 0.0696 Uiso 1.0 8 calc R
H23 H 0.5241 0.1063 0.5092 0.0527 Uiso 1.0 8 calc R
H25 H 0.6291 0.3320 0.4421 0.0568 Uiso 1.0 8 calc R
H26 H 0.7070 0.2340 0.4434 0.0752 Uiso 1.0 8 calc R
H27 H 0.6851 0.0826 0.4148 0.0887 Uiso 1.0 8 calc R
H28 H 0.5834 0.0286 0.3769 0.0860 Uiso 1.0 8 calc R
H29 H 0.5053 0.1243 0.3763 0.0665 Uiso 1.0 8 calc R

loop_
_atom_site_aniso_label
_atom_site_aniso_U_11
_atom_site_aniso_U_22
_atom_site_aniso_U_33
_atom_site_aniso_U_12
_atom_site_aniso_U_13
_atom_site_aniso_U_23
Ir1 0.02692(18) 0.0342(2) 0.0375(2) 0.00085(11) 0.01889(15) 0.00121(12)
Ni1 0.0267(5) 0.0341(6) 0.0380(6) -0.0004(4) 0.0189(5) 0.0010(5)
S1 0.0284(10) 0.0382(11) 0.0459(12) -0.0006(8) 0.0197(9) 0.0051(9)
S2 0.0294(10) 0.0452(12) 0.0375(11) 0.0014(8) 0.0193(9) -0.0029(9)
P1 0.0322(10) 0.0340(11) 0.0380(12) 0.0011(8) 0.0197(9) 0.0020(9)
P2 0.0280(10) 0.0380(11) 0.0379(12) -0.0036(8) 0.0197(9) -0.0007(9)
O1 0.126(9) 0.063(6) 0.119(8) -0.034(6) 0.092(7) -0.024(5)
O2 0.087(8) 0.159(12) 0.106(9) -0.041(8) 0.041(7) -0.026(8)
O3 0.223(17) 0.159(13) 0.075(8) -0.120(12) 0.034(9) 0.004(8)
O4 0.29(3) 0.153(18) 0.151(17) 0.0000 0.18(2) 0.0000
N1 0.086(8) 0.065(7) 0.077(7) -0.019(6) 0.057(7) -0.013(6)
C1 0.037(5) 0.037(5) 0.050(5) 0.006(4) 0.024(4) 0.000(4)
C2 0.030(4) 0.037(5) 0.045(5) 0.009(4) 0.020(4) 0.009(4)
C3 0.034(4) 0.040(5) 0.037(5) 0.004(4) 0.023(4) 0.005(4)
C4 0.015(3) 0.044(5) 0.034(5) 0.003(3) 0.008(3) 0.002(4)
C5 0.022(4) 0.035(4) 0.040(5) 0.004(3) 0.016(4) -0.008(4)
C6 0.053(6) 0.045(6) 0.064(7) -0.008(5) 0.034(5) -0.014(5)
C7 0.055(6) 0.049(6) 0.066(7) 0.010(5) 0.044(6) 0.018(5)
C8 0.042(5) 0.055(6) 0.042(5) 0.014(5) 0.021(5) 0.012(5)
C9 0.035(5) 0.047(5) 0.050(6) -0.002(4) 0.026(4) -0.003(4)
C10 0.035(5) 0.059(6) 0.046(5) -0.002(4) 0.026(4) -0.009(5)
C11 0.034(5) 0.058(6) 0.049(6) -0.001(4) 0.028(5) 0.009(5)
C12 0.040(5) 0.051(6) 0.042(5) 0.006(4) 0.025(4) 0.008(4)
C13 0.049(5) 0.034(5) 0.044(5) 0.006(4) 0.026(5) -0.002(4)
C14 0.044(5) 0.042(5) 0.042(5) -0.002(4) 0.017(4) -0.004(4)
C15 0.048(5) 0.039(5) 0.052(6) -0.006(4) 0.031(5) -0.004(4)
C16 0.038(5) 0.050(5) 0.044(5) -0.005(4) 0.024(4) 0.008(4)
C17 0.030(4) 0.057(6) 0.033(5) -0.002(4) 0.020(4) -0.006(4)
C18 0.040(5) 0.027(4) 0.046(5) -0.004(4) 0.023(4) 0.003(4)
C19 0.046(5) 0.055(6) 0.046(6) -0.004(5) 0.026(5) -0.006(5)
C20 0.057(6) 0.059(7) 0.046(6) -0.000(5) 0.023(5) 0.015(5)
C21 0.042(5) 0.043(5) 0.054(6) -0.000(4) 0.010(5) 0.018(5)
C22 0.045(6) 0.040(5) 0.084(8) 0.008(5) 0.027(6) -0.008(5)
C23 0.045(5) 0.037(5) 0.052(6) 0.002(4) 0.026(5) -0.002(4)
C24 0.030(4) 0.055(6) 0.034(5) -0.002(4) 0.021(4) 0.002(4)
C25 0.029(5) 0.073(7) 0.042(5) -0.007(5) 0.019(4) -0.004(5)
C26 0.027(5) 0.119(11) 0.045(6) -0.007(6) 0.020(5) -0.009(7)
C27 0.050(7) 0.113(12) 0.067(8) 0.025(7) 0.036(6) -0.000(8)
C28 0.074(8) 0.069(8) 0.095(10) 0.017(6) 0.060(8) -0.002(7)
C29 0.042(5) 0.057(6) 0.077(8) -0.005(5) 0.037(6) -0.004(6)

loop_
_atom_type_symbol
_atom_type_description
_atom_type_scat_dispersion_real
_atom_type_scat_dispersion_imag
_atom_type_scat_source
C C 0.0033 0.0016
;
International Tables for Crystallography
(1992, Vol. C, Tables 4.2.6.8 and 6.1.1.4)
;
H H 0.0000 0.0000
;
International Tables for Crystallography
(1992, Vol. C, Table 6.1.1.4)
;
Ir Ir -1.4442 7.9887
;
International Tables for Crystallography
(1992, Vol. C, Tables 4.2.6.8 and 6.1.1.4)
;
N N 0.0061 0.0033
;
International Tables for Crystallography
(1992, Vol. C, Tables 4.2.6.8 and 6.1.1.4)
;
Ni Ni 0.3393 1.1124
;
International Tables for Crystallography
(1992, Vol. C, Tables 4.2.6.8 and 6.1.1.4)
;
O O 0.0106 0.0060
;
International Tables for Crystallography
(1992, Vol. C, Tables 4.2.6.8 and 6.1.1.4)
;
P P 0.1023 0.0942
;
International Tables for Crystallography
(1992, Vol. C, Tables 4.2.6.8 and 6.1.1.4)
;
S S 0.1246 0.1234
;
International Tables for Crystallography
(1992, Vol. C, Tables 4.2.6.8 and 6.1.1.4)
;

loop_
_geom_angle_atom_site_label_1
_geom_angle_atom_site_label_2
_geom_angle_atom_site_label_3
_geom_angle
_geom_angle_publ_flag
Ni1 Ir1 S1 50.62(6) yes
Ni1 Ir1 S2 50.63(8) yes
Ni1 Ir1 C1 141.8(2) yes
Ni1 Ir1 C2 145.0(3) yes
Ni1 Ir1 C3 150.6(3) yes
Ni1 Ir1 C4 149.9(3) yes
Ni1 Ir1 C5 143.3(3) yes
S1 Ir1 S2 74.84(10) yes
S1 Ir1 C1 144.5(4) yes
S1 Ir1 C2 160.3(2) yes
S1 Ir1 C3 122.0(3) yes
S1 Ir1 C4 99.5(3) yes
S1 Ir1 C5 108.7(3) yes
S2 Ir1 C1 140.7(4) yes
S2 Ir1 C2 106.7(3) yes
S2 Ir1 C3 100.9(3) yes
S2 Ir1 C4 126.2(3) yes
S2 Ir1 C5 164.3(2) yes
C1 Ir1 C2 38.4(4) yes
C1 Ir1 C3 63.6(4) yes
C1 Ir1 C4 63.4(3) yes
C1 Ir1 C5 38.4(4) yes
C2 Ir1 C3 38.3(3) yes
C2 Ir1 C4 63.3(4) yes
C2 Ir1 C5 64.7(4) yes
C3 Ir1 C4 36.9(4) yes
C3 Ir1 C5 64.0(4) yes
C4 Ir1 C5 38.7(3) yes
Ir1 Ni1 S1 57.35(8) yes
Ir1 Ni1 S2 57.41(7) yes
Ir1 Ni1 P1 112.39(9) yes
Ir1 Ni1 P2 115.33(9) yes
S1 Ni1 S2 82.92(10) yes
S1 Ni1 P1 90.20(11) yes
S1 Ni1 P2 171.91(10) yes
S2 Ni1 P1 169.73(11) yes
S2 Ni1 P2 90.02(11) yes
P1 Ni1 P2 96.25(10) yes
Ir1 S1 Ni1 72.03(8) yes
Ir1 S1 C11 113.8(4) yes
Ni1 S1 C11 105.0(3) yes
Ir1 S2 Ni1 71.96(10) yes
Ir1 S2 C17 114.1(4) yes
Ni1 S2 C17 105.1(3) yes
Ni1 P1 C12 105.1(3) yes
Ni1 P1 C13 116.4(4) yes
Ni1 P1 C18 117.5(4) yes
C12 P1 C13 104.9(5) yes
C12 P1 C18 108.3(5) yes
C13 P1 C18 103.7(4) yes
Ni1 P2 C15 118.4(5) yes
Ni1 P2 C16 104.5(4) yes
Ni1 P2 C24 114.8(4) yes
C15 P2 C16 102.5(5) yes
C15 P2 C24 107.6(5) yes
C16 P2 C24 107.7(5) yes
O1 N1 O2 122.5(12) yes
O1 N1 O3 120.7(12) yes
O2 N1 O3 116.8(15) yes
Ir1 C1 C2 70.1(5) yes
Ir1 C1 C5 70.4(5) yes
Ir1 C1 C6 126.3(6) yes
C2 C1 C5 108.4(8) yes
C2 C1 C6 126.2(10) yes
C5 C1 C6 125.4(11) yes
Ir1 C2 C1 71.5(5) yes
Ir1 C2 C3 73.1(5) yes
Ir1 C2 C7 127.2(7) yes
C1 C2 C3 108.0(9) yes
C1 C2 C7 126.6(8) yes
C3 C2 C7 124.9(9) yes
Ir1 C3 C2 68.6(4) yes
Ir1 C3 C4 71.6(5) yes
Ir1 C3 C8 126.9(7) yes
C2 C3 C4 108.0(9) yes
C2 C3 C8 124.2(10) yes
C4 C3 C8 127.8(9) yes
Ir1 C4 C3 71.5(5) yes
Ir1 C4 C5 68.7(4) yes
Ir1 C4 C9 125.1(6) yes
C3 C4 C5 108.7(8) yes
C3 C4 C9 127.2(9) yes
C5 C4 C9 124.1(10) yes
Ir1 C5 C1 71.2(6) yes
Ir1 C5 C4 72.6(5) yes
Ir1 C5 C10 127.4(5) yes
C1 C5 C4 106.7(9) yes
C1 C5 C10 127.0(8) yes
C4 C5 C10 125.9(8) yes
S1 C11 C12 113.0(8) yes
P1 C12 C11 107.6(8) yes
P1 C13 C14 113.2(8) yes
C13 C14 C15 113.9(7) yes
P2 C15 C14 114.9(7) yes
P2 C16 C17 108.8(7) yes
S2 C17 C16 112.0(8) yes
P1 C18 C19 122.6(8) yes
P1 C18 C23 120.4(8) yes
C19 C18 C23 116.9(8) yes
C18 C19 C20 121.1(11) yes
C19 C20 C21 121.0(12) yes
C20 C21 C22 120.0(9) yes
C21 C22 C23 119.4(12) yes
C18 C23 C22 121.6(11) yes
P2 C24 C25 122.7(8) yes
P2 C24 C29 118.4(8) yes
C25 C24 C29 118.8(10) yes
C24 C25 C26 119.3(10) yes
C25 C26 C27 121.2(11) yes
C26 C27 C28 119.2(14) yes
C27 C28 C29 120.4(13) yes
C24 C29 C28 121.0(11) yes
Ni1 Ir1 H1 51(4) no
S1 Ir1 H1 90(4) no
S2 Ir1 H1 86(5) no
C1 Ir1 H1 91(4) no
C2 Ir1 H1 109(4) no
C3 Ir1 H1 148(4) no
C4 Ir1 H1 147(5) no
C5 Ir1 H1 109(5) no
C1 C6 H6A 109.472 no
C1 C6 H6B 109.479 no
C1 C6 H6C 109.470 no
H6A C6 H6B 109.469 no
H6A C6 H6C 109.470 no
H6B C6 H6C 109.467 no
C2 C7 H7A 109.481 no
C2 C7 H7B 109.483 no
C2 C7 H7C 109.475 no
H7A C7 H7B 109.459 no
H7A C7 H7C 109.461 no
H7B C7 H7C 109.468 no
C3 C8 H8A 109.484 no
C3 C8 H8B 109.480 no
C3 C8 H8C 109.463 no
H8A C8 H8B 109.475 no
H8A C8 H8C 109.463 no
H8B C8 H8C 109.461 no
C4 C9 H9A 109.467 no
C4 C9 H9B 109.466 no
C4 C9 H9C 109.474 no
H9A C9 H9B 109.467 no
H9A C9 H9C 109.469 no
H9B C9 H9C 109.484 no
C5 C10 H10A 109.465 no
C5 C10 H10B 109.489 no
C5 C10 H10C 109.481 no
H10A C10 H10B 109.452 no
H10A C10 H10C 109.471 no
H10B C10 H10C 109.469 no
S1 C11 H11A 108.991 no
S1 C11 H11B 108.992 no
C12 C11 H11A 108.987 no
C12 C11 H11B 108.987 no
H11A C11 H11B 107.789 no
P1 C12 H12A 110.192 no
P1 C12 H12B 110.184 no
C11 C12 H12A 110.181 no
C11 C12 H12B 110.194 no
H12A C12 H12B 108.482 no
P1 C13 H13A 108.945 no
P1 C13 H13B 108.934 no
C14 C13 H13A 108.942 no
C14 C13 H13B 108.941 no
H13A C13 H13B 107.763 no
C13 C14 H14A 108.778 no
C13 C14 H14B 108.771 no
C15 C14 H14A 108.757 no
C15 C14 H14B 108.766 no
H14A C14 H14B 107.660 no
P2 C15 H15A 108.534 no
P2 C15 H15B 108.546 no
C14 C15 H15A 108.549 no
C14 C15 H15B 108.551 no
H15A C15 H15B 107.541 no
P2 C16 H16A 109.935 no
P2 C16 H16B 109.926 no
C17 C16 H16A 109.931 no
C17 C16 H16B 109.936 no
H16A C16 H16B 108.330 no
S2 C17 H17A 109.225 no
S2 C17 H17B 109.222 no
C16 C17 H17A 109.215 no
C16 C17 H17B 109.221 no
H17A C17 H17B 107.902 no
C18 C19 H19 119.444 no
C20 C19 H19 119.445 no
C19 C20 H20 119.530 no
C21 C20 H20 119.514 no
C20 C21 H21 120.019 no
C22 C21 H21 120.006 no
C21 C22 H22 120.297 no
C23 C22 H22 120.278 no
C18 C23 H23 119.199 no
C22 C23 H23 119.194 no
C24 C25 H25 120.336 no
C26 C25 H25 120.348 no
C25 C26 H26 119.369 no
C27 C26 H26 119.393 no
C26 C27 H27 120.395 no
C28 C27 H27 120.404 no
C27 C28 H28 119.800 no
C29 C28 H28 119.785 no
C24 C29 H29 119.513 no
C28 C29 H29 119.518 no

loop_
_geom_bond_atom_site_label_1
_geom_bond_atom_site_label_2
_geom_bond_distance
_geom_bond_publ_flag
Ir1 Ni1 2.7168(19) yes
Ir1 S1 2.405(3) yes
Ir1 S2 2.407(3) yes
Ir1 C1 2.189(9) yes
Ir1 C2 2.169(8) yes
Ir1 C3 2.229(8) yes
Ir1 C4 2.231(8) yes
Ir1 C5 2.178(9) yes
Ni1 S1 2.208(3) yes
Ni1 S2 2.209(3) yes
Ni1 P1 2.123(4) yes
Ni1 P2 2.125(3) yes
S1 C11 1.832(13) yes
S2 C17 1.853(11) yes
P1 C12 1.840(12) yes
P1 C13 1.817(9) yes
P1 C18 1.806(8) yes
P2 C15 1.809(9) yes
P2 C16 1.827(10) yes
P2 C24 1.815(11) yes
O1 N1 1.226(17) yes
O2 N1 1.250(15) yes
O3 N1 1.205(18) yes
C1 C2 1.432(16) yes
C1 C5 1.436(14) yes
C1 C6 1.477(13) yes
C2 C3 1.446(12) yes
C2 C7 1.510(17) yes
C3 C4 1.411(16) yes
C3 C8 1.497(15) yes
C4 C5 1.461(12) yes
C4 C9 1.516(13) yes
C5 C10 1.497(16) yes
C11 C12 1.521(12) yes
C13 C14 1.522(17) yes
C14 C15 1.538(15) yes
C16 C17 1.527(12) yes
C18 C19 1.412(16) yes
C18 C23 1.395(16) yes
C19 C20 1.365(14) yes
C20 C21 1.357(18) yes
C21 C22 1.395(19) yes
C22 C23 1.376(13) yes
C24 C25 1.395(14) yes
C24 C29 1.372(14) yes
C25 C26 1.418(18) yes
C26 C27 1.37(3) yes
C27 C28 1.37(2) yes
C28 C29 1.41(2) yes
Ir1 H1 1.72(9) no
C6 H6A 0.980 no
C6 H6B 0.980 no
C6 H6C 0.980 no
C7 H7A 0.980 no
C7 H7B 0.980 no
C7 H7C 0.980 no
C8 H8A 0.980 no
C8 H8B 0.980 no
C8 H8C 0.980 no
C9 H9A 0.980 no
C9 H9B 0.980 no
C9 H9C 0.980 no
C10 H10A 0.980 no
C10 H10B 0.980 no
C10 H10C 0.980 no
C11 H11A 0.990 no
C11 H11B 0.990 no
C12 H12A 0.990 no
C12 H12B 0.990 no
C13 H13A 0.990 no
C13 H13B 0.990 no
C14 H14A 0.990 no
C14 H14B 0.990 no
C15 H15A 0.990 no
C15 H15B 0.990 no
C16 H16A 0.990 no
C16 H16B 0.990 no
C17 H17A 0.990 no
C17 H17B 0.990 no
C19 H19 0.950 no
C20 H20 0.950 no
C21 H21 0.950 no
C22 H22 0.950 no
C23 H23 0.950 no
C25 H25 0.950 no
C26 H26 0.950 no
C27 H27 0.950 no
C28 H28 0.950 no
C29 H29 0.950 no

loop_
_geom_contact_atom_site_label_1
_geom_contact_atom_site_label_2
_geom_contact_distance
_geom_contact_publ_flag
_geom_contact_site_symmetry_2
Ni1 C23 3.590(9) no .
Ni1 C29 3.463(14) no .
P1 C15 3.386(12) no .
P2 C13 3.364(12) no .
C6 C7 3.205(19) no .
C6 C10 3.191(17) no .
C7 C8 3.153(14) no .
C8 C9 3.245(18) no .
C9 C10 3.189(14) no .
C11 C18 3.528(12) no .
C12 C19 3.393(12) no .
C13 C19 3.421(14) no .
C14 C18 3.439(14) no .
C15 C25 3.253(17) no .
C17 C24 3.464(11) no .
C18 C21 2.793(12) no .
C19 C22 2.757(18) no .
C20 C23 2.750(17) no .
C24 C27 2.812(19) no .
C25 C28 2.772(18) no .
C26 C29 2.751(16) no .
O1 C7 3.324(19) no 4_565
O1 C9 3.472(17) no 7_556
O1 C11 3.535(15) no 7_556
O1 C12 3.205(16) no .
O2 O4 3.138(19) no .
O2 C16 3.457(17) no 3_666
O2 C25 3.531(18) no 3_666
O3 C6 3.439(18) no .
O3 C15 3.59(3) no 3_666
O3 C25 3.454(19) no 3_666
O4 O2 3.138(19) no .
O4 O2 3.138(19) no 2_656
N1 C7 3.52(3) no 4_565
C4 C21 3.566(13) no 8_454
C5 C21 3.502(11) no 8_454
C6 O3 3.439(18) no .
C7 O1 3.324(19) no 4_564
C7 N1 3.52(3) no 4_564
C9 O1 3.472(17) no 7_556
C10 C11 3.592(18) no 7_556
C11 O1 3.535(15) no 7_556
C11 C10 3.592(18) no 7_556
C12 O1 3.205(16) no .
C15 O3 3.59(3) no 3_666
C16 O2 3.457(17) no 3_666
C17 C25 3.427(15) no 2_655
C17 C26 3.585(14) no 2_655
C21 C4 3.566(13) no 8_555
C21 C5 3.502(11) no 8_555
C25 O2 3.531(18) no 3_666
C25 O3 3.454(19) no 3_666
C25 C17 3.427(15) no 2_655
C26 C17 3.585(14) no 2_655
Ir1 H6B 3.2841 no .
Ir1 H7A 3.3312 no .
Ir1 H8B 3.3692 no .
Ir1 H9A 3.3302 no .
Ir1 H10B 3.3289 no .
Ir1 H12B 3.4941 no .
Ir1 H16A 3.5632 no .
Ni1 H12B 3.3931 no .
Ni1 H13A 3.5350 no .
Ni1 H16A 3.3508 no .
Ni1 H23 3.0701 no .
Ni1 H29 2.9087 no .
S1 H9A 3.1902 no .
S1 H12B 3.1049 no .
S2 H8B 3.3914 no .
S2 H16A 3.1194 no .
S2 H29 3.2472 no .
P1 H1 2.96(9) no .
P1 H11A 3.5886 no .
P1 H11B 3.0050 no .
P1 H14A 2.8615 no .
P1 H19 2.9363 no .
P1 H23 2.8665 no .
P2 H1 2.96(12) no .
P2 H13A 3.5760 no .
P2 H14A 2.9423 no .
P2 H17A 3.0368 no .
P2 H17B 3.5933 no .
P2 H23 3.5076 no .
P2 H25 2.9426 no .
P2 H29 2.8113 no .
C1 H7A 2.8896 no .
C1 H7B 2.8903 no .
C1 H7C 3.3970 no .
C1 H10A 2.8848 no .
C1 H10B 2.8876 no .
C1 H10C 3.3925 no .
C2 H6A 2.8556 no .
C2 H6B 2.8525 no .
C2 H6C 3.3687 no .
C2 H8A 3.1993 no .
C2 H8B 3.2309 no .
C2 H8C 2.6510 no .
C3 H7A 3.2755 no .
C3 H7B 3.1858 no .
C3 H7C 2.6820 no .
C3 H9A 2.8935 no .
C3 H9B 2.8835 no .
C3 H9C 3.3852 no .
C4 H8A 2.8834 no .
C4 H8B 2.8772 no .
C4 H8C 3.3744 no .
C4 H10A 3.1979 no .
C4 H10B 3.2874 no .
C4 H10C 2.6968 no .
C5 H6A 3.1926 no .
C5 H6B 3.2101 no .
C5 H6C 2.6465 no .
C5 H9A 3.2338 no .
C5 H9B 3.2523 no .
C5 H9C 2.6765 no .
C6 H1 3.13(11) no .
C6 H7A 3.1713 no .
C6 H7B 3.1939 no .
C6 H10A 3.1753 no .
C6 H10B 3.1601 no .
C7 H6A 3.1645 no .
C7 H6B 3.1798 no .
C7 H8C 2.6940 no .
C7 H16A 3.5983 no .
C7 H17B 3.1221 no .
C8 H7C 2.7103 no .
C8 H9A 3.2494 no .
C8 H9B 3.2041 no .
C9 H8A 3.2437 no .
C9 H8B 3.2055 no .
C9 H10C 2.7463 no .
C10 H6C 2.7500 no .
C10 H9C 2.7368 no .
C10 H11A 3.2637 no .
C10 H12B 3.3084 no .
C11 H10B 3.4323 no .
C12 H1 3.23(12) no .
C12 H10B 3.2779 no .
C12 H13A 2.9568 no .
C12 H13B 3.0911 no .
C12 H19 3.0778 no .
C13 H1 3.40(9) no .
C13 H12A 3.1445 no .
C13 H12B 2.9712 no .
C13 H15A 3.3920 no .
C13 H15B 2.7255 no .
C13 H19 3.2910 no .
C15 H1 3.49(11) no .
C15 H13A 2.6913 no .
C15 H13B 3.3925 no .
C15 H16A 2.9103 no .
C15 H16B 3.0447 no .
C15 H25 2.8782 no .
C16 H1 3.09(14) no .
C16 H7A 3.4130 no .
C16 H15A 3.1102 no .
C16 H15B 2.7958 no .
C17 H1 3.48(14) no .
C17 H7A 3.2778 no .
C17 H29 3.5805 no .
C18 H11B 3.2677 no .
C18 H12A 2.9849 no .
C18 H13B 2.8796 no .
C18 H14A 2.9888 no .
C18 H20 3.2729 no .
C18 H22 3.2747 no .
C19 H12A 2.9821 no .
C19 H13B 3.0164 no .
C19 H21 3.2239 no .
C19 H23 3.2557 no .
C20 H22 3.2399 no .
C21 H19 3.2191 no .
C21 H23 3.2491 no .
C22 H20 3.2406 no .
C23 H14A 3.2666 no .
C23 H19 3.2544 no .
C23 H21 3.2511 no .
C23 H29 3.4829 no .
C24 H14A 3.3330 no .
C24 H15A 2.8963 no .
C24 H16B 2.9962 no .
C24 H17A 3.2092 no .
C24 H23 3.2041 no .
C24 H26 3.2817 no .
C24 H28 3.2741 no .
C25 H15A 2.7827 no .
C25 H16B 3.3439 no .
C25 H27 3.2880 no .
C25 H29 3.2424 no .
C26 H28 3.2194 no .
C27 H25 3.2810 no .
C27 H29 3.2627 no .
C28 H23 3.5439 no .
C28 H26 3.2165 no .
C29 H17A 3.3532 no .
C29 H23 2.7935 no .
C29 H25 3.2439 no .
C29 H27 3.2747 no .
H1 H6B 2.6947 no .
H1 H6C 3.4032 no .
H1 H7A 3.5055 no .
H1 H10B 3.4844 no .
H1 H12B 2.8103 no .
H1 H13A 2.9652 no .
H1 H15B 3.1509 no .
H1 H16A 2.6447 no .
H6A H7A 3.2412 no .
H6A H7B 2.8538 no .
H6A H10A 3.5960 no .
H6B H7A 2.8466 no .
H6B H7B 3.2955 no .
H6B H16A 3.4682 no .
H6C H10A 2.6231 no .
H6C H10B 2.5710 no .
H7A H8C 3.3911 no .
H7A H16A 2.7212 no .
H7A H17B 2.6242 no .
H7B H8C 3.2767 no .
H7C H8A 3.3250 no .
H7C H8B 3.3736 no .
H7C H8C 2.0114 no .
H7C H17B 2.8581 no .
H8A H9A 3.3766 no .
H8A H9B 2.9076 no .
H8B H9A 2.9146 no .
H8B H9B 3.2651 no .
H9A H10C 3.3773 no .
H9B H10C 3.3961 no .
H9C H10A 3.3189 no .
H9C H10B 3.4337 no .
H9C H10C 2.0566 no .
H9C H11A 3.3604 no .
H10B H11A 2.9210 no .
H10B H12B 2.4574 no .
H10C H11A 2.8654 no .
H10C H12B 3.5662 no .
H11A H12A 2.4634 no .
H11A H12B 2.2955 no .
H11B H12A 2.2849 no .
H11B H12B 2.8573 no .
H12A H13A 3.2957 no .
H12A H13B 3.0143 no .
H12A H19 2.4508 no .
H12B H13A 2.6914 no .
H12B H13B 3.2404 no .
H13A H14A 2.8575 no .
H13A H14B 2.4244 no .
H13A H15A 3.5650 no .
H13A H15B 2.4786 no .
H13B H14A 2.4226 no .
H13B H14B 2.2808 no .
H13B H15B 3.5670 no .
H13B H19 2.7129 no .
H14A H15A 2.4042 no .
H14A H15B 2.8692 no .
H14A H23 3.2988 no .
H14A H25 3.4969 no .
H14B H15A 2.3132 no .
H14B H15B 2.4021 no .
H15A H16A 3.3074 no .
H15A H16B 2.9981 no .
H15A H25 2.1758 no .
H15B H16A 2.5317 no .
H15B H16B 3.0511 no .
H16A H17A 2.8590 no .
H16A H17B 2.2919 no .
H16B H17A 2.2858 no .
H16B H17B 2.4771 no .
H16B H25 3.1623 no .
H17A H29 3.2504 no .
H19 H20 2.3002 no .
H20 H21 2.3003 no .
H21 H22 2.3497 no .
H22 H23 2.3188 no .
H23 H29 2.5334 no .
H25 H26 2.3638 no .
H26 H27 2.3166 no .
H27 H28 2.3202 no .
H28 H29 2.3536 no .
Ni1 H22 3.4851 no 3_656
S1 H6A 3.5421 no 6_545
S1 H7B 2.8104 no 6_545
S1 H22 2.9934 no 3_656
S2 H6A 3.5123 no 6_545
S2 H21 3.2264 no 3_656
O1 H7A 3.1049 no 4_565
O1 H7B 3.0794 no 4_565
O1 H7C 3.2260 no 4_565
O1 H9A 3.3526 no 7_556
O1 H9C 2.7271 no 7_556
O1 H10B 3.0236 no .
O1 H10C 3.3447 no 7_556
O1 H11A 2.7449 no 7_556
O1 H11B 3.5940 no 7_556
O1 H12A 2.9090 no .
O1 H12B 2.5952 no .
O2 H7A 3.1842 no 4_565
O2 H7C 3.4853 no 4_565
O2 H13A 3.1903 no .
O2 H13B 3.4507 no .
O2 H15A 2.9002 no 3_666
O2 H16B 2.5897 no 3_666
O2 H16B 3.5009 no 4_565
O2 H17B 2.8216 no 4_565
O2 H25 2.7811 no 3_666
O3 H6B 3.4534 no .
O3 H6C 2.6106 no .
O3 H7C 3.4973 no 4_565
O3 H10B 2.8534 no .
O3 H12B 3.0547 no .
O3 H13A 3.3568 no .
O3 H15A 2.6121 no 3_666
O3 H25 2.5107 no 3_666
O3 H27 3.2637 no 5_455
O4 H9B 3.5444 no 7_556
O4 H9B 3.5444 no 8_555
O4 H9C 3.5148 no 7_556
O4 H9C 3.5148 no 8_555
O4 H13B 2.7178 no .
O4 H13B 2.7178 no 2_656
O4 H19 3.0044 no .
O4 H19 3.0044 no 2_656
N1 H7A 3.2328 no 4_565
N1 H7B 3.5956 no 4_565
N1 H7C 3.1661 no 4_565
N1 H10B 3.3159 no .
N1 H12A 3.5225 no .
N1 H12B 2.8865 no .
N1 H13A 3.2629 no .
N1 H15A 3.1455 no 3_666
N1 H17B 3.5400 no 4_565
N1 H25 3.0062 no 3_666
C1 H21 3.2241 no 8_454
C5 H20 3.5882 no 8_454
C5 H21 3.3386 no 8_454
C6 H8B 2.8754 no 6_555
C6 H9A 3.2214 no 6_555
C6 H14B 3.3611 no 3_666
C6 H21 3.5411 no 8_454
C6 H27 3.4321 no 5_455
C7 H9A 3.2171 no 6_555
C8 H6A 3.2955 no 6_545
C8 H14A 2.9431 no 8_454
C8 H26 3.2982 no 2_655
C9 H6A 3.5556 no 6_545
C9 H7B 3.5879 no 6_545
C9 H13B 3.5482 no 8_454
C9 H14A 3.2716 no 8_454
C9 H14B 3.4852 no 8_454
C10 H11A 3.2436 no 7_556
C10 H11B 3.2557 no 7_556
C10 H12A 3.1521 no 7_556
C10 H20 3.3386 no 8_454
C10 H27 3.3636 no 5_455
C11 H7B 3.4515 no 6_545
C11 H10A 3.5543 no 7_556
C11 H10B 3.4454 no 7_556
C11 H10C 3.1962 no 7_556
C12 H10C 3.0682 no 7_556
C13 H9B 3.1912 no 8_555
C13 H15B 3.0562 no 3_666
C14 H6B 3.2439 no 3_666
C14 H8A 3.0432 no 8_555
C14 H9B 2.9385 no 8_555
C14 H15B 2.9800 no 3_666
C15 H13A 3.0623 no 3_666
C15 H15B 3.0227 no 3_666
C16 H16B 3.3034 no 2_655
C16 H17A 3.3351 no 2_655
C17 H16B 3.2096 no 2_655
C17 H17A 3.1998 no 2_655
C17 H25 3.5952 no 2_655
C18 H9B 3.3745 no 8_555
C19 H9B 3.0958 no 8_555
C19 H19 3.4836 no 2_656
C19 H20 3.1114 no 2_656
C19 H28 3.2989 no 3_656
C20 H9B 3.4019 no 8_555
C20 H10A 3.3305 no 8_555
C20 H19 3.4002 no 2_656
C20 H20 3.0598 no 2_656
C20 H28 3.2551 no 3_656
C20 H29 3.4631 no 3_656
C21 H10A 3.5392 no 8_555
C21 H29 2.8948 no 3_656
C22 H8A 3.5551 no 8_555
C22 H23 3.1745 no 3_656
C22 H29 3.1434 no 3_656
C23 H8A 3.3036 no 8_555
C23 H22 3.3859 no 3_656
C23 H23 3.3722 no 3_656
C24 H8A 3.3660 no 8_555
C24 H17A 3.0362 no 2_655
C24 H17B 3.5696 no 2_655
C25 H8A 3.1583 no 8_555
C25 H8C 3.3817 no 8_555
C25 H17A 3.0265 no 2_655
C25 H17B 2.9318 no 2_655
C26 H8A 3.5681 no 8_555
C26 H8C 3.4598 no 2_655
C26 H8C 3.1479 no 8_555
C26 H17A 3.3292 no 2_655
C26 H17B 3.1720 no 2_655
C26 H26 2.9911 no 7_656
C27 H6C 3.5157 no 5_545
C27 H10A 3.2523 no 5_545
C28 H10A 3.3899 no 5_545
C28 H17A 3.5846 no 2_655
C28 H20 3.5785 no 4_554
C29 H17A 3.3068 no 2_655
H1 H14B 3.5750 no 3_666
H6A S1 3.5421 no 6_555
H6A S2 3.5123 no 6_555
H6A C8 3.2955 no 6_555
H6A C9 3.5556 no 6_555
H6A H8B 2.3524 no 6_555
H6A H9A 2.6887 no 6_555
H6A H21 3.1290 no 8_454
H6A H27 3.4398 no 5_455
H6B O3 3.4534 no .
H6B C14 3.2439 no 3_666
H6B H8B 2.9399 no 6_555
H6B H9A 2.8871 no 6_555
H6B H14A 3.3260 no 3_666
H6B H14B 2.4254 no 3_666
H6B H15A 3.3387 no 3_666
H6C O3 2.6106 no .
H6C C27 3.5157 no 5_455
H6C H8B 2.8757 no 6_555
H6C H27 2.6296 no 5_455
H7A O1 3.1049 no 4_564
H7A O2 3.1842 no 4_564
H7A N1 3.2328 no 4_564
H7A H9A 2.8469 no 6_555
H7B S1 2.8104 no 6_555
H7B O1 3.0794 no 4_564
H7B N1 3.5956 no 4_564
H7B C9 3.5879 no 6_555
H7B C11 3.4515 no 6_555
H7B H9A 2.7229 no 6_555
H7B H11A 3.4384 no 6_555
H7B H11B 3.3342 no 6_555
H7B H22 3.2714 no 8_454
H7C O1 3.2260 no 4_564
H7C O2 3.4853 no 4_564
H7C O3 3.4973 no 4_564
H7C N1 3.1661 no 4_564
H7C H26 3.4597 no 2_655
H8A C14 3.0432 no 8_454
H8A C22 3.5551 no 8_454
H8A C23 3.3036 no 8_454
H8A C24 3.3660 no 8_454
H8A C25 3.1583 no 8_454
H8A C26 3.5681 no 8_454
H8A H14A 2.1082 no 8_454
H8A H14B 3.3337 no 8_454
H8A H15A 3.5052 no 8_454
H8A H23 3.3063 no 8_454
H8A H25 3.2835 no 8_454
H8B C6 2.8754 no 6_545
H8B H6A 2.3524 no 6_545
H8B H6B 2.9399 no 6_545
H8B H6C 2.8757 no 6_545
H8B H14A 3.0446 no 8_454
H8B H26 3.0968 no 2_655
H8C C25 3.3817 no 8_454
H8C C26 3.4598 no 2_655
H8C C26 3.1479 no 8_454
H8C H25 3.5814 no 8_454
H8C H26 2.6281 no 2_655
H8C H26 3.2074 no 8_454
H9A O1 3.3526 no 7_556
H9A C6 3.2214 no 6_545
H9A C7 3.2171 no 6_545
H9A H6A 2.6887 no 6_545
H9A H6B 2.8871 no 6_545
H9A H7A 2.8469 no 6_545
H9A H7B 2.7229 no 6_545
H9A H14A 3.4009 no 8_454
H9A H14B 3.2804 no 8_454
H9B O4 3.5444 no 7_556
H9B C13 3.1912 no 8_454
H9B C14 2.9385 no 8_454
H9B C18 3.3745 no 8_454
H9B C19 3.0958 no 8_454
H9B C20 3.4019 no 8_454
H9B H13B 2.6384 no 8_454
H9B H14A 2.4650 no 8_454
H9B H14B 2.8006 no 8_454
H9B H19 3.2444 no 8_454
H9C O1 2.7271 no 7_556
H9C O4 3.5148 no 7_556
H9C H12A 3.1402 no 7_556
H10A C11 3.5543 no 7_556
H10A C20 3.3305 no 8_454
H10A C21 3.5392 no 8_454
H10A C27 3.2523 no 5_455
H10A C28 3.3899 no 5_455
H10A H11A 3.4207 no 7_556
H10A H11B 2.9675 no 7_556
H10A H12A 3.2331 no 7_556
H10A H20 2.7540 no 8_454
H10A H21 3.1859 no 8_454
H10A H27 2.5568 no 5_455
H10A H28 2.8336 no 5_455
H10B O1 3.0236 no .
H10B O3 2.8534 no .
H10B N1 3.3159 no .
H10B C11 3.4454 no 7_556
H10B H11A 2.8768 no 7_556
H10B H11B 3.2048 no 7_556
H10B H12A 3.5196 no 7_556
H10B H27 3.3737 no 5_455
H10C O1 3.3447 no 7_556
H10C C11 3.1962 no 7_556
H10C C12 3.0682 no 7_556
H10C H11A 2.9242 no 7_556
H10C H11B 3.0473 no 7_556
H10C H12A 2.3402 no 7_556
H10C H12B 3.4045 no 7_556
H10C H20 3.3193 no 8_454
H11A O1 2.7449 no 7_556
H11A C10 3.2436 no 7_556
H11A H7B 3.4384 no 6_545
H11A H10A 3.4207 no 7_556
H11A H10B 2.8768 no 7_556
H11A H10C 2.9242 no 7_556
H11A H11A 3.3498 no 7_556
H11B O1 3.5940 no 7_556
H11B C10 3.2557 no 7_556
H11B H7B 3.3342 no 6_545
H11B H10A 2.9675 no 7_556
H11B H10B 3.2048 no 7_556
H11B H10C 3.0473 no 7_556
H11B H22 3.3691 no 3_656
H11B H28 3.1367 no 3_656
H12A O1 2.9090 no .
H12A N1 3.5225 no .
H12A C10 3.1521 no 7_556
H12A H9C 3.1402 no 7_556
H12A H10A 3.2331 no 7_556
H12A H10B 3.5196 no 7_556
H12A H10C 2.3402 no 7_556
H12B O1 2.5952 no .
H12B O3 3.0547 no .
H12B N1 2.8865 no .
H12B H10C 3.4045 no 7_556
H13A O2 3.1903 no .
H13A O3 3.3568 no .
H13A N1 3.2629 no .
H13A C15 3.0623 no 3_666
H13A H15A 2.8409 no 3_666
H13A H15B 2.4006 no 3_666
H13B O2 3.4507 no .
H13B O4 2.7178 no .
H13B C9 3.5482 no 8_555
H13B H9B 2.6384 no 8_555
H13B H15B 3.4105 no 3_666
H14A C8 2.9431 no 8_555
H14A C9 3.2716 no 8_555
H14A H6B 3.3260 no 3_666
H14A H8A 2.1082 no 8_555
H14A H8B 3.0446 no 8_555
H14A H9A 3.4009 no 8_555
H14A H9B 2.4650 no 8_555
H14B C6 3.3611 no 3_666
H14B C9 3.4852 no 8_555
H14B H1 3.5750 no 3_666
H14B H6B 2.4254 no 3_666
H14B H8A 3.3337 no 8_555
H14B H9A 3.2804 no 8_555
H14B H9B 2.8006 no 8_555
H14B H15B 2.6235 no 3_666
H14B H16A 3.0712 no 3_666
H15A O2 2.9002 no 3_666
H15A O3 2.6121 no 3_666
H15A N1 3.1455 no 3_666
H15A H6B 3.3387 no 3_666
H15A H8A 3.5052 no 8_555
H15A H13A 2.8409 no 3_666
H15A H15B 3.4241 no 3_666
H15B C13 3.0562 no 3_666
H15B C14 2.9800 no 3_666
H15B C15 3.0227 no 3_666
H15B H13A 2.4006 no 3_666
H15B H13B 3.4105 no 3_666
H15B H14B 2.6235 no 3_666
H15B H15A 3.4241 no 3_666
H15B H15B 2.3243 no 3_666
H16A H14B 3.0712 no 3_666
H16B O2 2.5897 no 3_666
H16B O2 3.5009 no 4_564
H16B C16 3.3034 no 2_655
H16B C17 3.2096 no 2_655
H16B H16B 2.5959 no 2_655
H16B H17A 2.8069 no 2_655
H16B H17B 3.0632 no 2_655
H17A C16 3.3351 no 2_655
H17A C17 3.1998 no 2_655
H17A C24 3.0362 no 2_655
H17A C25 3.0265 no 2_655
H17A C26 3.3292 no 2_655
H17A C28 3.5846 no 2_655
H17A C29 3.3068 no 2_655
H17A H16B 2.8069 no 2_655
H17A H17A 2.3808 no 2_655
H17A H25 3.3753 no 2_655
H17B O2 2.8216 no 4_564
H17B N1 3.5400 no 4_564
H17B C24 3.5696 no 2_655
H17B C25 2.9318 no 2_655
H17B C26 3.1720 no 2_655
H17B H16B 3.0632 no 2_655
H17B H25 2.8943 no 2_655
H17B H26 3.2800 no 2_655
H19 O4 3.0044 no .
H19 C19 3.4836 no 2_656
H19 C20 3.4002 no 2_656
H19 H9B 3.2444 no 8_555
H19 H19 2.8847 no 2_656
H19 H20 2.7115 no 2_656
H19 H28 3.5468 no 3_656
H20 C5 3.5882 no 8_555
H20 C10 3.3386 no 8_555
H20 C19 3.1114 no 2_656
H20 C20 3.0598 no 2_656
H20 C28 3.5785 no 4_555
H20 H10A 2.7540 no 8_555
H20 H10C 3.3193 no 8_555
H20 H19 2.7115 no 2_656
H20 H20 2.6207 no 2_656
H20 H28 3.4904 no 3_656
H20 H28 2.8118 no 4_555
H21 S2 3.2264 no 3_656
H21 C1 3.2241 no 8_555
H21 C5 3.3386 no 8_555
H21 C6 3.5411 no 8_555
H21 H6A 3.1290 no 8_555
H21 H10A 3.1859 no 8_555
H21 H29 2.8890 no 3_656
H22 Ni1 3.4851 no 3_656
H22 S1 2.9934 no 3_656
H22 C23 3.3859 no 3_656
H22 H7B 3.2714 no 8_555
H22 H11B 3.3691 no 3_656
H22 H23 2.9914 no 3_656
H22 H29 3.3207 no 3_656
H23 C22 3.1745 no 3_656
H23 C23 3.3722 no 3_656
H23 H8A 3.3063 no 8_555
H23 H22 2.9914 no 3_656
H23 H23 3.3196 no 3_656
H25 O2 2.7811 no 3_666
H25 O3 2.5107 no 3_666
H25 N1 3.0062 no 3_666
H25 C17 3.5952 no 2_655
H25 H8A 3.2835 no 8_555
H25 H8C 3.5814 no 8_555
H25 H17A 3.3753 no 2_655
H25 H17B 2.8943 no 2_655
H26 C8 3.2982 no 2_655
H26 C26 2.9911 no 7_656
H26 H7C 3.4597 no 2_655
H26 H8B 3.0968 no 2_655
H26 H8C 2.6281 no 2_655
H26 H8C 3.2074 no 8_555
H26 H17B 3.2800 no 2_655
H26 H26 2.2725 no 7_656
H27 O3 3.2637 no 5_545
H27 C6 3.4321 no 5_545
H27 C10 3.3636 no 5_545
H27 H6A 3.4398 no 5_545
H27 H6C 2.6296 no 5_545
H27 H10A 2.5568 no 5_545
H27 H10B 3.3737 no 5_545
H28 C19 3.2989 no 3_656
H28 C20 3.2551 no 3_656
H28 H10A 2.8336 no 5_545
H28 H11B 3.1367 no 3_656
H28 H19 3.5468 no 3_656
H28 H20 3.4904 no 3_656
H28 H20 2.8118 no 4_554
H29 C20 3.4631 no 3_656
H29 C21 2.8948 no 3_656
H29 C22 3.1434 no 3_656
H29 H21 2.8890 no 3_656
H29 H22 3.3207 no 3_656

loop_
_geom_torsion_atom_site_label_1
_geom_torsion_atom_site_label_2
_geom_torsion_atom_site_label_3
_geom_torsion_atom_site_label_4
_geom_torsion
_geom_torsion_publ_flag
Ni1 Ir1 S1 Ni1 0.00(4) no
Ni1 Ir1 S1 C11 98.84(10) no
S1 Ir1 Ni1 S1 -0.00(8) no
S1 Ir1 Ni1 S2 103.64(9) no
S1 Ir1 Ni1 P1 -74.96(10) no
S1 Ir1 Ni1 P2 176.06(11) no
Ni1 Ir1 S2 Ni1 0.00(3) no
Ni1 Ir1 S2 C17 -98.86(10) no
S2 Ir1 Ni1 S1 -103.64(9) no
S2 Ir1 Ni1 S2 0.00(7) no
S2 Ir1 Ni1 P1 -178.60(10) no
S2 Ir1 Ni1 P2 72.41(10) no
Ni1 Ir1 C1 C2 121.9(3) no
Ni1 Ir1 C1 C5 -119.0(3) no
Ni1 Ir1 C1 C6 1.0(12) no
C1 Ir1 Ni1 S1 131.3(5) no
C1 Ir1 Ni1 S2 -125.1(5) no
C1 Ir1 Ni1 P1 56.3(5) no
C1 Ir1 Ni1 P2 -52.7(5) no
Ni1 Ir1 C2 C1 -113.8(5) no
Ni1 Ir1 C2 C3 130.0(3) no
Ni1 Ir1 C2 C7 8.6(10) no
C2 Ir1 Ni1 S1 -162.0(5) no
C2 Ir1 Ni1 S2 -58.4(5) no
C2 Ir1 Ni1 P1 123.0(5) no
C2 Ir1 Ni1 P2 14.0(5) no
Ni1 Ir1 C3 C2 -116.5(4) no
Ni1 Ir1 C3 C4 124.9(5) no
Ni1 Ir1 C3 C8 1.0(12) no
C3 Ir1 Ni1 S1 -86.6(6) no
C3 Ir1 Ni1 S2 17.0(6) no
C3 Ir1 Ni1 P1 -161.6(6) no
C3 Ir1 Ni1 P2 89.5(6) no
Ni1 Ir1 C4 C3 -126.5(4) no
Ni1 Ir1 C4 C5 113.9(4) no
Ni1 Ir1 C4 C9 -3.6(11) no
C4 Ir1 Ni1 S1 -7.4(6) no
C4 Ir1 Ni1 S2 96.2(6) no
C4 Ir1 Ni1 P1 -82.4(6) no
C4 Ir1 Ni1 P2 168.7(5) no
Ni1 Ir1 C5 C1 115.1(4) no
Ni1 Ir1 C5 C4 -129.8(3) no
Ni1 Ir1 C5 C10 -7.6(8) no
C5 Ir1 Ni1 S1 65.8(4) no
C5 Ir1 Ni1 S2 169.5(4) no
C5 Ir1 Ni1 P1 -9.1(4) no
C5 Ir1 Ni1 P2 -118.1(4) no
S1 Ir1 S2 Ni1 -51.10(7) no
S1 Ir1 S2 C17 -149.95(10) no
S2 Ir1 S1 Ni1 51.11(8) no
S2 Ir1 S1 C11 149.95(11) no
S1 Ir1 C1 C2 -147.3(3) no
S1 Ir1 C1 C5 -28.2(6) no
S1 Ir1 C1 C6 91.8(9) no
C1 Ir1 S1 Ni1 -126.9(4) no
C1 Ir1 S1 C11 -28.0(4) no
S1 Ir1 C3 C2 178.0(2) no
S1 Ir1 C3 C4 59.4(5) no
S1 Ir1 C3 C8 -64.5(9) no
C3 Ir1 S1 Ni1 144.7(4) no
C3 Ir1 S1 C11 -116.5(4) no
S1 Ir1 C4 C3 -132.3(3) no
S1 Ir1 C4 C5 108.1(3) no
S1 Ir1 C4 C9 -9.3(7) no
C4 Ir1 S1 Ni1 176.2(3) no
C4 Ir1 S1 C11 -84.9(3) no
S1 Ir1 C5 C1 163.2(2) no
S1 Ir1 C5 C4 -81.8(4) no
S1 Ir1 C5 C10 40.5(6) no
C5 Ir1 S1 Ni1 -144.9(2) no
C5 Ir1 S1 C11 -46.1(3) no
S2 Ir1 C1 C2 35.8(5) no
S2 Ir1 C1 C5 154.88(18) no
S2 Ir1 C1 C6 -85.1(9) no
C1 Ir1 S2 Ni1 127.1(3) no
C1 Ir1 S2 C17 28.2(4) no
S2 Ir1 C2 C1 -157.2(3) no
S2 Ir1 C2 C3 86.5(4) no
S2 Ir1 C2 C7 -34.8(7) no
C2 Ir1 S2 Ni1 149.3(3) no
C2 Ir1 S2 C17 50.5(3) no
S2 Ir1 C3 C2 -103.1(4) no
S2 Ir1 C3 C4 138.2(3) no
S2 Ir1 C3 C8 14.3(8) no
C3 Ir1 S2 Ni1 -171.6(3) no
C3 Ir1 S2 C17 89.6(3) no
S2 Ir1 C4 C3 -54.2(4) no
S2 Ir1 C4 C5 -173.84(15) no
S2 Ir1 C4 C9 68.7(8) no
C4 Ir1 S2 Ni1 -141.9(3) no
C4 Ir1 S2 C17 119.3(3) no
C1 Ir1 C2 C1 0.0(4) no
C1 Ir1 C2 C3 -116.2(7) no
C1 Ir1 C2 C7 122.4(8) no
C2 Ir1 C1 C2 0.0(4) no
C2 Ir1 C1 C5 119.1(6) no
C2 Ir1 C1 C6 -120.9(11) no
C1 Ir1 C3 C2 38.4(5) no
C1 Ir1 C3 C4 -80.2(5) no
C1 Ir1 C3 C8 155.9(9) no
C3 Ir1 C1 C2 -38.4(4) no
C3 Ir1 C1 C5 80.7(5) no
C3 Ir1 C1 C6 -159.3(10) no
C1 Ir1 C4 C3 80.7(5) no
C1 Ir1 C4 C5 -39.0(4) no
C1 Ir1 C4 C9 -156.4(9) no
C4 Ir1 C1 C2 -79.8(4) no
C4 Ir1 C1 C5 39.3(4) no
C4 Ir1 C1 C6 159.3(10) no
C1 Ir1 C5 C1 -0.0(4) no
C1 Ir1 C5 C4 115.1(6) no
C1 Ir1 C5 C10 -122.7(8) no
C5 Ir1 C1 C2 -119.1(6) no
C5 Ir1 C1 C5 -0.0(3) no
C5 Ir1 C1 C6 120.0(11) no
C2 Ir1 C3 C2 0.0(5) no
C2 Ir1 C3 C4 -118.6(8) no
C2 Ir1 C3 C8 117.4(11) no
C3 Ir1 C2 C1 116.2(8) no
C3 Ir1 C2 C3 -0.0(5) no
C3 Ir1 C2 C7 -121.4(10) no
C2 Ir1 C4 C3 37.5(4) no
C2 Ir1 C4 C5 -82.1(4) no
C2 Ir1 C4 C9 160.5(9) no
C4 Ir1 C2 C1 80.1(5) no
C4 Ir1 C2 C3 -36.1(4) no
C4 Ir1 C2 C7 -157.5(8) no
C2 Ir1 C5 C1 -36.9(3) no
C2 Ir1 C5 C4 78.2(4) no
C2 Ir1 C5 C10 -159.6(7) no
C5 Ir1 C2 C1 36.9(4) no
C5 Ir1 C2 C3 -79.3(5) no
C5 Ir1 C2 C7 159.3(7) no
C3 Ir1 C4 C3 0.0(4) no
C3 Ir1 C4 C5 -119.7(6) no
C3 Ir1 C4 C9 122.9(9) no
C4 Ir1 C3 C2 118.6(7) no
C4 Ir1 C3 C4 0.0(4) no
C4 Ir1 C3 C8 -123.9(9) no
C3 Ir1 C5 C1 -79.6(4) no
C3 Ir1 C5 C4 35.5(4) no
C3 Ir1 C5 C10 157.7(7) no
C5 Ir1 C3 C2 81.4(5) no
C5 Ir1 C3 C4 -37.2(4) no
C5 Ir1 C3 C8 -161.1(9) no
C4 Ir1 C5 C1 -115.1(6) no
C4 Ir1 C5 C4 0.0(4) no
C4 Ir1 C5 C10 122.2(9) no
C5 Ir1 C4 C3 119.7(6) no
C5 Ir1 C4 C5 -0.0(4) no
C5 Ir1 C4 C9 -117.4(10) no
Ir1 Ni1 S1 Ir1 -0.000(14) no
Ir1 Ni1 S1 C11 -110.62(12) no
Ir1 Ni1 S2 Ir1 0.0 no
Ir1 Ni1 S2 C17 110.93(12) no
Ir1 Ni1 P1 C12 27.62(12) no
Ir1 Ni1 P1 C13 -87.95(14) no
Ir1 Ni1 P1 C18 148.17(11) no
Ir1 Ni1 P2 C15 89.37(13) no
Ir1 Ni1 P2 C16 -23.86(15) no
Ir1 Ni1 P2 C24 -141.59(10) no
S1 Ni1 S2 Ir1 55.54(9) no
S1 Ni1 S2 C17 166.47(12) no
S2 Ni1 S1 Ir1 -55.60(8) no
S2 Ni1 S1 C11 -166.22(11) no
S1 Ni1 P1 C12 -26.78(11) no
S1 Ni1 P1 C13 -142.35(13) no
S1 Ni1 P1 C18 93.77(15) no
P1 Ni1 S1 Ir1 116.76(9) no
P1 Ni1 S1 C11 6.13(11) no
S2 Ni1 P2 C15 142.81(12) no
S2 Ni1 P2 C16 29.58(13) no
S2 Ni1 P2 C24 -88.16(13) no
P2 Ni1 S2 Ir1 -120.50(10) no
P2 Ni1 S2 C17 -9.57(12) no
P1 Ni1 P2 C15 -29.04(13) no
P1 Ni1 P2 C16 -142.27(12) no
P1 Ni1 P2 C24 100.00(14) no
P2 Ni1 P1 C12 148.33(11) no
P2 Ni1 P1 C13 32.76(14) no
P2 Ni1 P1 C18 -91.12(15) no
Ir1 S1 C11 C12 -55.0(6) no
Ni1 S1 C11 C12 21.7(6) no
Ir1 S2 C17 C16 58.9(5) no
Ni1 S2 C17 C16 -17.7(6) no
Ni1 P1 C12 C11 46.0(6) no
Ni1 P1 C13 C14 -56.1(5) no
Ni1 P1 C18 C19 -165.7(5) no
Ni1 P1 C18 C23 18.4(7) no
C12 P1 C13 C14 -171.8(5) no
C13 P1 C12 C11 169.2(5) no
C12 P1 C18 C19 -46.8(7) no
C12 P1 C18 C23 137.3(6) no
C18 P1 C12 C11 -80.5(6) no
C13 P1 C18 C19 64.3(8) no
C13 P1 C18 C23 -111.6(7) no
C18 P1 C13 C14 74.6(7) no
Ni1 P2 C15 C14 46.7(7) no
Ni1 P2 C16 C17 -47.7(7) no
Ni1 P2 C24 C25 -165.0(6) no
Ni1 P2 C24 C29 16.0(8) no
C15 P2 C16 C17 -171.9(7) no
C16 P2 C15 C14 161.0(7) no
C15 P2 C24 C25 -30.8(9) no
C15 P2 C24 C29 150.2(7) no
C24 P2 C15 C14 -85.6(8) no
C16 P2 C24 C25 79.1(7) no
C16 P2 C24 C29 -99.9(7) no
C24 P2 C16 C17 74.8(7) no
Ir1 C1 C2 Ir1 0.0 no
Ir1 C1 C2 C3 64.5(5) no
Ir1 C1 C2 C7 -123.1(7) no
Ir1 C1 C5 Ir1 0.00(3) no
Ir1 C1 C5 C4 -64.5(4) no
Ir1 C1 C5 C10 123.1(6) no
C2 C1 C5 Ir1 60.0(6) no
C2 C1 C5 C4 -4.5(8) no
C2 C1 C5 C10 -176.9(6) no
C5 C1 C2 Ir1 -60.2(6) no
C5 C1 C2 C3 4.3(8) no
C5 C1 C2 C7 176.7(6) no
C6 C1 C2 Ir1 121.0(9) no
C6 C1 C2 C3 -174.5(7) no
C6 C1 C2 C7 -2.0(13) no
C6 C1 C5 Ir1 -121.2(8) no
C6 C1 C5 C4 174.3(7) no
C6 C1 C5 C10 1.9(12) no
Ir1 C2 C3 Ir1 -0.000(18) no
Ir1 C2 C3 C4 61.1(5) no
Ir1 C2 C3 C8 -120.9(8) no
C1 C2 C3 Ir1 -63.5(6) no
C1 C2 C3 C4 -2.3(9) no
C1 C2 C3 C8 175.6(7) no
C7 C2 C3 Ir1 123.9(9) no
C7 C2 C3 C4 -175.0(7) no
C7 C2 C3 C8 3.0(13) no
Ir1 C3 C4 Ir1 0.0 no
Ir1 C3 C4 C5 58.7(4) no
Ir1 C3 C4 C9 -120.5(7) no
C2 C3 C4 Ir1 -59.2(6) no
C2 C3 C4 C5 -0.5(8) no
C2 C3 C4 C9 -179.7(6) no
C8 C3 C4 Ir1 122.9(9) no
C8 C3 C4 C5 -178.3(8) no
C8 C3 C4 C9 2.4(13) no
Ir1 C4 C5 Ir1 -0.000(12) no
Ir1 C4 C5 C1 63.5(4) no
Ir1 C4 C5 C10 -124.0(6) no
C3 C4 C5 Ir1 -60.5(6) no
C3 C4 C5 C1 3.1(8) no
C3 C4 C5 C10 175.5(6) no
C9 C4 C5 Ir1 118.8(7) no
C9 C4 C5 C1 -177.7(6) no
C9 C4 C5 C10 -5.2(11) no
S1 C11 C12 P1 -43.3(7) no
P1 C13 C14 C15 71.5(8) no
C13 C14 C15 P2 -66.6(10) no
P2 C16 C17 S2 41.8(9) no
P1 C18 C19 C20 -176.2(6) no
P1 C18 C23 C22 176.3(6) no
C19 C18 C23 C22 0.2(13) no
C23 C18 C19 C20 -0.1(13) no
C18 C19 C20 C21 -0.9(16) no
C19 C20 C21 C22 1.9(16) no
C20 C21 C22 C23 -1.8(15) no
C21 C22 C23 C18 0.8(14) no
P2 C24 C25 C26 -180.0(6) no
P2 C24 C29 C28 179.7(7) no
C25 C24 C29 C28 0.6(16) no
C29 C24 C25 C26 -1.0(14) no
C24 C25 C26 C27 -0.4(16) no
C25 C26 C27 C28 2.0(19) no
C26 C27 C28 C29 -2(2) no
C27 C28 C29 C24 1(2) no
